data_4105462
loop_
_publ_author_name
'Stefan Wiese'
'Pooja Kapoor'
'Kamille D. Williams'
'Timothy H. Warren'

_publ_contact_author 'Timothy H. Warren'
_publ_contact_author_email thw@georgetown.edu
_publ_section_title
;
 Nitric Oxide Oxidatively Nitrosylates Ni(I) and Cu(I) C-Organonitroso
 Adducts
;
_journal_name_full 'Journal of the American Chemical Society'
_journal_page_first 18105
_journal_page_last 18111
_journal_paper_doi 10.1021/ja903550n
_journal_volume 131
_journal_year 2009
_chemical_formula_sum 'C29 H34 Cu N3 O'
_chemical_formula_weight 504.13
_chemical_name_common '[Me2NN]Cu(h2-ONAr)'
_chemical_name_systematic
; 
 ? 
;
_space_group_IT_number 19
_symmetry_cell_setting orthorhombic
_symmetry_space_group_name_Hall 'P 2ac 2ab'
_symmetry_space_group_name_H-M 'P 21 21 21'
_atom_sites_solution_hydrogens geom
_atom_sites_solution_primary direct
_atom_sites_solution_secondary difmap
_audit_creation_method SHELXL-97
_cell_angle_alpha 90.00
_cell_angle_beta 90.00
_cell_angle_gamma 90.00
_cell_formula_units_Z 4
_cell_length_a 11.992(4)
_cell_length_b 14.491(5)
_cell_length_c 15.118(5)
_cell_measurement_reflns_used 7193
_cell_measurement_temperature 173(2)
_cell_measurement_theta_max 27.347
_cell_measurement_theta_min 2.168
_cell_volume 2627.1(15)
_computing_cell_refinement 'Bruker SMART'
_computing_data_collection 'Bruker SMART'
_computing_data_reduction 'Bruker SMART'
_computing_molecular_graphics 'ORTEP-3 for Windows; Ferrugia L J (1997), J. Appl. Cryst. 30, 565'
_computing_publication_material 'Bruker SHELXTL'
_computing_structure_refinement 'SHELXL-97 (Sheldrick, 1997)'
_computing_structure_solution 'SHELXS-97 (Sheldrick, 1990)'
_diffrn_ambient_temperature 173(2)
_diffrn_measured_fraction_theta_full 1.000
_diffrn_measured_fraction_theta_max 1.000
_diffrn_radiation_monochromator graphite
_diffrn_radiation_source 'fine-focus sealed tube'
_diffrn_radiation_type MoK\a
_diffrn_radiation_wavelength 0.71073
_diffrn_reflns_av_R_equivalents 0.0812
_diffrn_reflns_av_sigmaI/netI 0.0842
_diffrn_reflns_limit_h_max 15
_diffrn_reflns_limit_h_min -15
_diffrn_reflns_limit_k_max 18
_diffrn_reflns_limit_k_min -18
_diffrn_reflns_limit_l_max 19
_diffrn_reflns_limit_l_min -19
_diffrn_reflns_number 22690
_diffrn_reflns_theta_full 27.00
_diffrn_reflns_theta_max 27.00
_diffrn_reflns_theta_min 1.95
_exptl_absorpt_coefficient_mu 0.857
_exptl_absorpt_correction_T_max 1.000
_exptl_absorpt_correction_T_min 0.751
_exptl_absorpt_correction_type multi-scan
_exptl_absorpt_process_details 'SADABS based on Blessing's method; Blessing, Acta Cryst. (1995) A51 33-38'
_exptl_crystal_colour red
_exptl_crystal_density_diffrn 1.275
_exptl_crystal_description block
_exptl_crystal_F_000 1064
_exptl_crystal_size_max 0.18
_exptl_crystal_size_mid 0.14
_exptl_crystal_size_min 0.12
_refine_diff_density_max 0.571
_refine_diff_density_min -0.316
_refine_diff_density_rms 0.069
_refine_ls_abs_structure_details 'Flack H D (1983), Acta Cryst. A39, 876-881'
_refine_ls_abs_structure_Flack 0.03(2)
_refine_ls_extinction_method none
_refine_ls_goodness_of_fit_ref 0.989
_refine_ls_hydrogen_treatment constr
_refine_ls_matrix_type full
_refine_ls_number_parameters 315
_refine_ls_number_reflns 5738
_refine_ls_number_restraints 36
_refine_ls_restrained_S_all 1.020
_refine_ls_R_factor_all 0.1016
_refine_ls_R_factor_gt 0.0518
_refine_ls_shift/su_max 0.001
_refine_ls_shift/su_mean 0.000
_refine_ls_structure_factor_coef Fsqd
_refine_ls_weighting_details 'calc w=1/[\s^2^(Fo^2^)+(0.0593P)^2^+0.0000P] where P=(Fo^2^+2Fc^2^)/3'
_refine_ls_weighting_scheme calc
_refine_ls_wR_factor_gt 0.1076
_refine_ls_wR_factor_ref 0.1211
_reflns_number_gt 3751
_reflns_number_total 5738
_reflns_threshold_expression >2sigma(I)
_cod_data_source_file ja903550n_si_006.cif
_cod_data_source_block cmpd_3a_[Me2NN]Cu(h2-ONAr)
_cod_original_cell_volume 2627.3(16)
_cod_database_code 4105462

loop_
_symmetry_equiv_pos_as_xyz
'x, y, z'
'-x+1/2, -y, z+1/2'
'x+1/2, -y+1/2, -z'
'-x, y+1/2, -z+1/2'

loop_
_atom_site_label
_atom_site_type_symbol
_atom_site_fract_x
_atom_site_fract_y
_atom_site_fract_z
_atom_site_U_iso_or_equiv
_atom_site_adp_type
_atom_site_occupancy
_atom_site_symmetry_multiplicity
_atom_site_calc_flag
_atom_site_refinement_flags
_atom_site_disorder_assembly
_atom_site_disorder_group
Cu1 Cu 0.29940(4) 1.00192(4) 0.98162(3) 0.03234(14) Uani 1 1 d . A .
N1 N 0.2076(3) 0.9054(2) 1.0230(2) 0.0347(7) Uani 1 1 d . . .
N2 N 0.3975(3) 1.0135(2) 1.07837(19) 0.0290(8) Uani 1 1 d . . .
O1 O 0.2393(3) 1.0409(2) 0.8752(2) 0.0473(9) Uani 1 1 d . . .
C3 C 0.3817(3) 0.9656(3) 1.1527(2) 0.0302(10) Uani 1 1 d . A 2
C2 C 0.2971(4) 0.9000(3) 1.1641(2) 0.0337(9) Uani 1 1 d . A 2
H2 H 0.2933 0.8723 1.2209 0.040 Uiso 1 1 calc R A 2
C7 C 0.1604(4) 0.7981(3) 0.9048(3) 0.0408(12) Uani 1 1 d . B 2
N3 N 0.3382(3) 1.0819(3) 0.8838(2) 0.0400(9) Uani 1 1 d . A .
C6 C 0.1270(4) 0.8671(3) 0.9623(3) 0.0391(11) Uani 1 1 d . B .
C5 C 0.4566(3) 0.9831(3) 1.2304(3) 0.0409(12) Uani 1 1 d . A 2
H5A H 0.5338 0.9687 1.2142 0.061 Uiso 1 1 calc R A 2
H5B H 0.4337 0.9439 1.2800 0.061 Uiso 1 1 calc R A 2
H5C H 0.4513 1.0481 1.2477 0.061 Uiso 1 1 calc R A 2
C8 C 0.0816(4) 0.7649(3) 0.8439(3) 0.0470(12) Uani 1 1 d U B 2
H8 H 0.1025 0.7183 0.8029 0.056 Uiso 1 1 calc R B 2
C26 C 0.4909(4) 0.9134(3) 0.7383(3) 0.0427(11) Uani 1 1 d . . .
C22 C 0.4231(4) 1.0348(3) 0.8337(3) 0.0356(11) Uani 1 1 d . . .
C23 C 0.5304(4) 1.0705(3) 0.8397(3) 0.0371(11) Uani 1 1 d . A .
H23 H 0.5436 1.1242 0.8742 0.044 Uiso 1 1 calc R . .
C11 C 0.0196(4) 0.9048(3) 0.9592(3) 0.0445(12) Uani 1 1 d . B 2
C24 C 0.6182(4) 1.0288(3) 0.7961(3) 0.0386(11) Uani 1 1 d . . .
C10 C -0.0560(4) 0.8671(3) 0.8986(3) 0.0503(12) Uani 1 1 d U . .
H10 H -0.1303 0.8897 0.8963 0.060 Uiso 1 1 calc R B 2
C18 C 0.2770(4) 0.7600(3) 0.9077(3) 0.0544(14) Uani 1 1 d . . .
H18A H 0.3306 0.8102 0.8985 0.082 Uiso 1 1 calc R B 2
H18B H 0.2861 0.7137 0.8611 0.082 Uiso 1 1 calc R B 2
H18C H 0.2904 0.7315 0.9655 0.082 Uiso 1 1 calc R B 2
C27 C 0.4039(4) 0.9569(3) 0.7824(3) 0.0395(11) Uani 1 1 d . A .
H27 H 0.3304 0.9332 0.7773 0.047 Uiso 1 1 calc R . .
C19 C -0.0137(4) 0.9820(4) 1.0181(4) 0.0679(16) Uani 1 1 d . . .
H19A H 0.0001 0.9648 1.0798 0.102 Uiso 1 1 calc R B 2
H19B H -0.0932 0.9952 1.0100 0.102 Uiso 1 1 calc R B 2
H19C H 0.0301 1.0370 1.0034 0.102 Uiso 1 1 calc R B 2
C28 C 0.7352(4) 1.0667(4) 0.8021(4) 0.0613(15) Uani 1 1 d . A .
H28A H 0.7354 1.1315 0.7835 0.092 Uiso 1 1 calc R . .
H28B H 0.7845 1.0310 0.7634 0.092 Uiso 1 1 calc R . .
H28C H 0.7616 1.0622 0.8633 0.092 Uiso 1 1 calc R . .
C29 C 0.4694(5) 0.8291(4) 0.6833(4) 0.0617(15) Uani 1 1 d . . .
H29A H 0.4403 0.7797 0.7210 0.093 Uiso 1 1 calc R . .
H29B H 0.5392 0.8088 0.6557 0.093 Uiso 1 1 calc R . .
H29C H 0.4148 0.8437 0.6372 0.093 Uiso 1 1 calc R . .
C1 C 0.2176(4) 0.8700(3) 1.1029(3) 0.0361(10) Uani 1 1 d . A 2
C25 C 0.5979(4) 0.9500(3) 0.7471(3) 0.0454(12) Uani 1 1 d . A .
H25 H 0.6585 0.9201 0.7186 0.055 Uiso 1 1 calc R . .
C9 C -0.0238(4) 0.7982(3) 0.8426(3) 0.0524(13) Uani 1 1 d U B .
H9 H -0.0763 0.7732 0.8021 0.063 Uiso 1 1 calc R C 2
C4 C 0.1399(4) 0.7929(3) 1.1320(3) 0.0513(13) Uani 1 1 d . A 2
H4A H 0.0626 0.8148 1.1302 0.077 Uiso 1 1 calc R A 2
H4B H 0.1587 0.7741 1.1924 0.077 Uiso 1 1 calc R A 2
H4C H 0.1483 0.7401 1.0921 0.077 Uiso 1 1 calc R A 2
C12 C 0.4869(4) 1.0791(3) 1.0744(3) 0.0351(10) Uani 1 1 d . A .
C17 C 0.5949(4) 1.0509(3) 1.0530(3) 0.0413(12) Uani 1 1 d . . .
C21 C 0.6199(4) 0.9528(4) 1.0310(4) 0.0542(14) Uani 1 1 d . A .
H21A H 0.7006 0.9450 1.0238 0.081 Uiso 1 1 calc R . .
H21B H 0.5821 0.9360 0.9758 0.081 Uiso 1 1 calc R . .
H21C H 0.5935 0.9128 1.0789 0.081 Uiso 1 1 calc R . .
C13 C 0.4620(4) 1.1712(3) 1.0911(3) 0.0471(13) Uani 1 1 d . . .
C15 C 0.6551(5) 1.2073(4) 1.0723(4) 0.0666(16) Uani 1 1 d U . .
H15 H 0.7137 1.2514 1.0739 0.080 Uiso 1 1 calc R A .
C16 C 0.6797(4) 1.1168(4) 1.0532(3) 0.0583(14) Uani 1 1 d U A .
H16 H 0.7542 1.0993 1.0401 0.070 Uiso 1 1 calc R . .
C14 C 0.5516(5) 1.2343(4) 1.0886(4) 0.0617(15) Uani 1 1 d U A .
H14 H 0.5373 1.2979 1.0990 0.074 Uiso 1 1 calc R . .
C20 C 0.3448(5) 1.2007(4) 1.1123(4) 0.0674(17) Uani 1 1 d . A .
H20A H 0.3400 1.2681 1.1107 0.101 Uiso 1 1 calc R . .
H20B H 0.3245 1.1786 1.1714 0.101 Uiso 1 1 calc R . .
H20C H 0.2935 1.1744 1.0685 0.101 Uiso 1 1 calc R . .

loop_
_atom_site_aniso_label
_atom_site_aniso_U_11
_atom_site_aniso_U_22
_atom_site_aniso_U_33
_atom_site_aniso_U_23
_atom_site_aniso_U_13
_atom_site_aniso_U_12
Cu1 0.0327(2) 0.0389(2) 0.0254(2) 0.0019(3) -0.0027(2) -0.0009(3)
N1 0.0324(18) 0.0435(19) 0.0282(17) -0.0046(16) -0.0016(18) -0.0035(17)
N2 0.0278(16) 0.033(2) 0.0266(16) 0.0001(16) -0.0016(13) -0.0003(17)
O1 0.0391(18) 0.068(2) 0.0352(17) 0.0105(16) -0.0075(14) -0.0063(16)
C3 0.035(2) 0.031(2) 0.025(2) -0.0039(17) -0.0015(18) 0.0112(18)
C2 0.038(2) 0.039(2) 0.0235(19) 0.0021(17) 0.003(2) 0.004(2)
C7 0.057(3) 0.039(3) 0.027(2) 0.000(2) 0.004(2) -0.008(2)
N3 0.041(2) 0.045(2) 0.034(2) 0.0124(18) -0.0045(17) 0.0013(19)
C6 0.040(3) 0.052(3) 0.026(2) 0.0005(19) -0.0004(19) -0.009(2)
C5 0.040(2) 0.050(3) 0.033(2) 0.003(2) -0.0073(18) -0.003(2)
C8 0.057(2) 0.0423(18) 0.0418(18) -0.0017(15) 0.0007(16) -0.0072(16)
C26 0.061(3) 0.038(3) 0.029(2) 0.006(2) -0.007(2) -0.004(2)
C22 0.045(3) 0.039(2) 0.023(2) 0.0165(19) -0.0062(19) -0.007(2)
C23 0.044(3) 0.035(2) 0.032(2) 0.0094(19) 0.000(2) -0.010(2)
C11 0.041(3) 0.054(3) 0.039(3) -0.002(2) 0.005(2) -0.014(2)
C24 0.043(3) 0.041(3) 0.032(2) 0.013(2) 0.004(2) -0.011(2)
C10 0.0454(19) 0.0561(19) 0.0495(19) 0.0050(16) -0.0008(16) -0.0059(16)
C18 0.067(4) 0.044(3) 0.052(3) -0.006(2) 0.006(3) 0.009(3)
C27 0.047(3) 0.039(3) 0.032(2) 0.009(2) -0.009(2) -0.014(2)
C19 0.052(3) 0.088(4) 0.064(3) -0.014(4) 0.012(3) 0.013(3)
C28 0.055(3) 0.071(4) 0.057(3) 0.011(3) 0.008(3) -0.010(3)
C29 0.079(4) 0.053(3) 0.054(3) -0.006(3) -0.005(3) 0.000(3)
C1 0.038(3) 0.038(2) 0.033(2) -0.0057(19) 0.009(2) 0.000(2)
C25 0.057(3) 0.043(3) 0.036(3) 0.010(2) 0.006(3) 0.009(2)
C9 0.056(2) 0.053(2) 0.049(2) 0.0051(16) -0.0049(16) -0.0151(17)
C4 0.056(3) 0.057(3) 0.040(3) 0.002(2) 0.006(2) -0.019(3)
C12 0.045(3) 0.039(2) 0.021(2) 0.0083(18) -0.0095(19) 0.001(2)
C17 0.035(3) 0.058(3) 0.031(2) 0.007(2) 0.002(2) -0.007(2)
C21 0.043(3) 0.065(3) 0.055(3) 0.019(3) 0.021(3) 0.018(3)
C13 0.071(4) 0.041(3) 0.029(2) -0.004(2) -0.010(2) 0.000(3)
C15 0.072(2) 0.069(2) 0.060(2) 0.0059(17) -0.0019(17) -0.0182(17)
C16 0.054(2) 0.066(2) 0.054(2) 0.0067(17) -0.0013(16) -0.0057(17)
C14 0.076(2) 0.054(2) 0.056(2) 0.0006(17) -0.0062(17) -0.0046(18)
C20 0.098(5) 0.047(3) 0.057(3) -0.013(3) -0.008(3) 0.030(3)

loop_
_atom_type_symbol
_atom_type_description
_atom_type_scat_dispersion_real
_atom_type_scat_dispersion_imag
_atom_type_scat_source
C C 0.0033 0.0016 'International Tables Vol C Tables 4.2.6.8 and 6.1.1.4'
H H 0.0000 0.0000 'International Tables Vol C Tables 4.2.6.8 and 6.1.1.4'
N N 0.0061 0.0033 'International Tables Vol C Tables 4.2.6.8 and 6.1.1.4'
O O 0.0106 0.0060 'International Tables Vol C Tables 4.2.6.8 and 6.1.1.4'
Cu Cu 0.3201 1.2651 'International Tables Vol C Tables 4.2.6.8 and 6.1.1.4'

loop_
_geom_angle_atom_site_label_1
_geom_angle_atom_site_label_2
_geom_angle_atom_site_label_3
_geom_angle
O1 Cu1 N2 152.92(14)
O1 Cu1 N1 106.69(14)
N2 Cu1 N1 99.96(15)
O1 Cu1 N3 41.14(14)
N2 Cu1 N3 112.92(15)
N1 Cu1 N3 146.87(16)
C1 N1 C6 119.6(4)
C1 N1 Cu1 122.6(3)
C6 N1 Cu1 117.7(3)
C3 N2 C12 119.1(3)
C3 N2 Cu1 121.2(3)
C12 N2 Cu1 119.6(2)
N3 O1 Cu1 72.8(2)
N2 C3 C2 124.0(4)
N2 C3 C5 119.1(4)
C2 C3 C5 116.9(4)
C1 C2 C3 128.6(4)
C6 C7 C8 117.7(4)
C6 C7 C18 121.0(4)
C8 C7 C18 121.3(4)
O1 N3 C22 111.5(4)
O1 N3 Cu1 66.0(2)
C22 N3 Cu1 106.7(3)
C7 C6 C11 121.8(4)
C7 C6 N1 118.9(4)
C11 C6 N1 119.1(4)
C9 C8 C7 121.0(5)
C27 C26 C25 118.2(4)
C27 C26 C29 120.5(5)
C25 C26 C29 121.4(5)
C27 C22 C23 119.5(4)
C27 C22 N3 124.2(4)
C23 C22 N3 116.3(4)
C24 C23 C22 120.8(4)
C10 C11 C6 117.7(4)
C10 C11 C19 120.9(4)
C6 C11 C19 121.4(4)
C23 C24 C25 118.9(4)
C23 C24 C28 121.4(4)
C25 C24 C28 119.7(5)
C9 C10 C11 120.5(5)
C22 C27 C26 120.8(4)
N1 C1 C2 123.2(4)
N1 C1 C4 119.8(4)
C2 C1 C4 117.1(4)
C24 C25 C26 121.8(5)
C8 C9 C10 121.2(5)
C13 C12 C17 121.5(4)
C13 C12 N2 117.9(4)
C17 C12 N2 120.6(4)
C16 C17 C12 118.4(5)
C16 C17 C21 120.5(5)
C12 C17 C21 121.2(4)
C12 C13 C14 116.9(5)
C12 C13 C20 120.8(5)
C14 C13 C20 122.2(5)
C14 C15 C16 121.4(6)
C15 C16 C17 119.8(5)
C15 C14 C13 121.8(5)

loop_
_geom_bond_atom_site_label_1
_geom_bond_atom_site_label_2
_geom_bond_distance
Cu1 O1 1.851(3)
Cu1 N2 1.884(3)
Cu1 N1 1.886(3)
Cu1 N3 1.936(4)
N1 C1 1.318(5)
N1 C6 1.443(5)
N2 C3 1.334(5)
N2 C12 1.434(5)
O1 N3 1.333(4)
C3 C2 1.400(6)
C3 C5 1.501(5)
C2 C1 1.398(6)
C7 C6 1.384(6)
C7 C8 1.405(6)
C7 C18 1.504(7)
N3 C22 1.441(6)
C6 C11 1.401(6)
C8 C9 1.353(7)
C26 C27 1.389(7)
C26 C25 1.395(7)
C26 C29 1.500(7)
C22 C27 1.388(6)
C22 C23 1.390(6)
C23 C24 1.380(6)
C11 C10 1.400(6)
C11 C19 1.484(6)
C24 C25 1.382(6)
C24 C28 1.510(7)
C10 C9 1.364(7)
C1 C4 1.520(6)
C12 C13 1.392(6)
C12 C17 1.396(6)
C17 C16 1.395(7)
C17 C21 1.491(6)
C13 C14 1.411(7)
C13 C20 1.503(7)
C15 C14 1.325(7)
C15 C16 1.374(8)
